data_7116630
loop_
_publ_author_name
'Weiwei Fang'
'Cong Liu'
'Jiangbo Chen'
'Zhengwei Lu'
'Zhi-Ming Li'
'Xiaoling Bao'
'Tao Tu'

_publ_section_title
;
 The electronic effects of ligands on metal-coordination geometry: a key
 role in the visual discrimination of dimethylaminopyridine and its
 application towards chemo-switch
;
_journal_coden_Cambridge 182
_journal_name_full Chem.Commun.
_journal_page_first 4267
_journal_paper_doi 10.1039/C5cc00196J
_journal_volume 51
_journal_year 2015
_chemical_formula_sum 'C28 H29 Cl2 Cu N5 O2'
_chemical_formula_weight 602.00
_chemical_name_systematic a40401a
_space_group_crystal_system triclinic
_space_group_IT_number 2
_space_group_name_Hall '-P 1'
_space_group_name_H-M_alt 'P -1'
_symmetry_space_group_name_Hall '-P 1'
_symmetry_space_group_name_H-M 'P -1'
_atom_sites_solution_hydrogens mixed
_audit_creation_method SHELXL-2013
_audit_update_record
;
2015-01-27 deposited with the CCDC.
2015-02-03 downloaded from the CCDC.
;
_cell_angle_alpha 87.424(5)
_cell_angle_beta 78.339(5)
_cell_angle_gamma 79.489(5)
_cell_formula_units_Z 2
_cell_length_a 10.758(4)
_cell_length_b 10.951(4)
_cell_length_c 12.045(5)
_cell_measurement_reflns_used 975
_cell_measurement_temperature 293(2)
_cell_measurement_theta_max 26.562
_cell_measurement_theta_min 2.776
_cell_volume 1366.4(9)
_computing_cell_refinement 'Bruker SMART'
_computing_data_collection 'Bruker SMART'
_computing_data_reduction 'Bruker SHELXTL'
_computing_molecular_graphics 'Bruker SHELXTL'
_computing_publication_material 'Bruker SHELXTL'
_computing_structure_refinement 'SHELXL-2013 (Sheldrick, 2013)'
_computing_structure_solution 'Bruker SHELXTL'
_diffrn_ambient_temperature 293(2)
_diffrn_measured_fraction_theta_full 0.951
_diffrn_measured_fraction_theta_max 0.975
_diffrn_measurement_device_type 'CCD area detector'
_diffrn_measurement_method 'phi and omega scans'
_diffrn_radiation_type MoK\a
_diffrn_radiation_wavelength 0.71073
_diffrn_reflns_av_R_equivalents 0.0473
_diffrn_reflns_av_unetI/netI 0.0527
_diffrn_reflns_Laue_measured_fraction_full 0.951
_diffrn_reflns_Laue_measured_fraction_max 0.975
_diffrn_reflns_limit_h_max 12
_diffrn_reflns_limit_h_min -12
_diffrn_reflns_limit_k_max 13
_diffrn_reflns_limit_k_min -12
_diffrn_reflns_limit_l_max 14
_diffrn_reflns_limit_l_min -11
_diffrn_reflns_number 5731
_diffrn_reflns_point_group_measured_fraction_full 0.951
_diffrn_reflns_point_group_measured_fraction_max 0.975
_diffrn_reflns_theta_full 25.242
_diffrn_reflns_theta_max 25.009
_diffrn_reflns_theta_min 1.726
_exptl_absorpt_coefficient_mu 1.030
_exptl_absorpt_correction_T_max 1.000
_exptl_absorpt_correction_T_min 0.365
_exptl_absorpt_correction_type multi-scan
_exptl_absorpt_process_details sadabs
_exptl_crystal_colour red
_exptl_crystal_density_diffrn 1.463
_exptl_crystal_description block
_exptl_crystal_F_000 622
_exptl_crystal_preparation 'Magnetic properties'
_exptl_crystal_recrystallization_method 'Vapour Deposition'
_exptl_crystal_size_max 0.050
_exptl_crystal_size_mid 0.030
_exptl_crystal_size_min 0.030
_refine_diff_density_max 1.323
_refine_diff_density_min -1.631
_refine_diff_density_rms 0.117
_refine_ls_extinction_method none
_refine_ls_goodness_of_fit_ref 1.007
_refine_ls_hydrogen_treatment mixed
_refine_ls_matrix_type full
_refine_ls_number_parameters 361
_refine_ls_number_reflns 4698
_refine_ls_number_restraints 7
_refine_ls_restrained_S_all 1.007
_refine_ls_R_factor_all 0.0874
_refine_ls_R_factor_gt 0.0705
_refine_ls_shift/su_max 0.007
_refine_ls_shift/su_mean 0.000
_refine_ls_structure_factor_coef Fsqd
_refine_ls_weighting_details
; 
 w=1/[\s^2^(Fo^2^)+(0.1483P)^2^] 
 where P=(Fo^2^+2Fc^2^)/3 
;
_refine_ls_weighting_scheme calc
_refine_ls_wR_factor_gt 0.1876
_refine_ls_wR_factor_ref 0.2032
_reflns_Friedel_coverage 0.000
_reflns_number_gt 3445
_reflns_number_total 4698
_reflns_threshold_expression 'I > 2\s(I)'
_cod_data_source_file c5cc00196j2.cif
_cod_data_source_block global
_cod_database_code 7116630
_shelx_space_group_comment
; 
The symmetry employed for this shelxl refinement is uniquely defined 
by the following loop, which should always be used as a source of 
symmetry information in preference to the above space-group names. 
They are only intended as comments. 
;
_shelx_estimated_absorpt_t_min 0.950
_shelx_estimated_absorpt_t_max 0.970
_shelxl_version_number 2013-2

loop_
_space_group_symop_operation_xyz
'x, y, z'
'-x, -y, -z'

loop_
_atom_site_label
_atom_site_type_symbol
_atom_site_fract_x
_atom_site_fract_y
_atom_site_fract_z
_atom_site_U_iso_or_equiv
_atom_site_adp_type
_atom_site_occupancy
_atom_site_site_symmetry_order
_atom_site_calc_flag
_atom_site_refinement_flags_posn
_atom_site_refinement_flags_adp
Cu1 Cu 0.88397(6) 0.78821(5) 0.80204(5) 0.0420(3) Uani 1 1 d . .
Cl1 Cl 1.08280(12) 0.89270(11) 0.70502(10) 0.0424(3) Uani 1 1 d . .
Cl2 Cl 0.33761(13) 0.34080(12) 0.03809(12) 0.0517(4) Uani 1 1 d D .
N1 N 0.9982(4) 0.6211(4) 0.7648(3) 0.0346(9) Uani 1 1 d . .
N2 N 0.9582(3) 0.7599(3) 0.9349(3) 0.0282(8) Uani 1 1 d . .
N3 N 0.7835(4) 0.9362(4) 0.8961(3) 0.0376(9) Uani 1 1 d . .
N4 N 0.7926(4) 0.8099(4) 0.6753(3) 0.0391(9) Uani 1 1 d . .
N5 N 0.5899(4) 0.8598(5) 0.4133(4) 0.0533(12) Uani 1 1 d . .
C1 C 1.0175(5) 0.5550(5) 0.6696(4) 0.0457(13) Uani 1 1 d . .
H1 H 0.9677 0.5827 0.6156 0.055 Uiso 1 1 calc R U
C2 C 1.1075(5) 0.4484(5) 0.6488(4) 0.0499(13) Uani 1 1 d . .
H2 H 1.1188 0.4047 0.5820 0.060 Uiso 1 1 calc R U
C3 C 1.1791(5) 0.4083(5) 0.7272(5) 0.0462(13) Uani 1 1 d . .
H3 H 1.2413 0.3367 0.7137 0.055 Uiso 1 1 calc R U
C4 C 1.1617(5) 0.4715(5) 0.8273(4) 0.0392(11) Uani 1 1 d . .
H4 H 1.2093 0.4426 0.8825 0.047 Uiso 1 1 calc R U
C5 C 1.0717(4) 0.5785(4) 0.8420(4) 0.0304(10) Uani 1 1 d . .
C6 C 1.0470(4) 0.6612(4) 0.9415(4) 0.0304(10) Uani 1 1 d . .
C7 C 1.1065(4) 0.6418(4) 1.0330(4) 0.0327(10) Uani 1 1 d . .
H7 H 1.1675 0.5706 1.0375 0.039 Uiso 1 1 calc R U
C8 C 1.0748(4) 0.7298(4) 1.1193(4) 0.0323(10) Uani 1 1 d . .
C9 C 0.9819(4) 0.8343(4) 1.1087(4) 0.0321(10) Uani 1 1 d . .
H9 H 0.9593 0.8952 1.1641 0.039 Uiso 1 1 calc R U
C10 C 0.9239(4) 0.8469(4) 1.0163(4) 0.0302(10) Uani 1 1 d . .
C11 C 0.8222(4) 0.9485(4) 0.9931(4) 0.0316(10) Uani 1 1 d . .
C12 C 0.7670(5) 1.0451(4) 1.0656(4) 0.0398(11) Uani 1 1 d . .
H12 H 0.7973 1.0535 1.1315 0.048 Uiso 1 1 calc R U
C13 C 0.6651(5) 1.1300(5) 1.0385(5) 0.0495(13) Uani 1 1 d . .
H13 H 0.6243 1.1951 1.0872 0.059 Uiso 1 1 calc R U
C14 C 0.6251(6) 1.1174(5) 0.9398(5) 0.0550(15) Uani 1 1 d . .
H14 H 0.5573 1.1741 0.9201 0.066 Uiso 1 1 calc R U
C15 C 0.6863(5) 1.0203(5) 0.8703(5) 0.0485(13) Uani 1 1 d . .
H15 H 0.6594 1.0123 0.8027 0.058 Uiso 1 1 calc R U
C16 C 1.1344(4) 0.7090(4) 1.2206(4) 0.0336(10) Uani 1 1 d . .
C17 C 1.0821(6) 0.7776(5) 1.3180(4) 0.0509(14) Uani 1 1 d . .
H17 H 1.0123 0.8418 1.3184 0.061 Uiso 1 1 calc R U
C18 C 1.1331(6) 0.7512(6) 1.4152(4) 0.0570(15) Uani 1 1 d . .
H18 H 1.0957 0.7967 1.4806 0.068 Uiso 1 1 calc R U
C19 C 1.2371(5) 0.6597(5) 1.4160(5) 0.0503(14) Uani 1 1 d . .
H19 H 1.2697 0.6413 1.4819 0.060 Uiso 1 1 calc R U
C20 C 1.2931(6) 0.5951(5) 1.3189(5) 0.0586(15) Uani 1 1 d . .
H20 H 1.3661 0.5344 1.3181 0.070 Uiso 1 1 calc R U
C21 C 1.2428(5) 0.6186(5) 1.2224(5) 0.0508(14) Uani 1 1 d . .
H21 H 1.2820 0.5733 1.1572 0.061 Uiso 1 1 calc R U
C22 C 0.8191(5) 0.8884(5) 0.5904(4) 0.0433(12) Uani 1 1 d . .
H22 H 0.8853 0.9323 0.5909 0.052 Uiso 1 1 calc R U
C23 C 0.7553(5) 0.9089(5) 0.5023(4) 0.0406(11) Uani 1 1 d . .
H23 H 0.7777 0.9658 0.4455 0.049 Uiso 1 1 calc R U
C24 C 0.6559(5) 0.8435(5) 0.4982(4) 0.0405(12) Uani 1 1 d . .
C25 C 0.6279(5) 0.7628(5) 0.5881(4) 0.0502(14) Uani 1 1 d . .
H25 H 0.5613 0.7186 0.5910 0.060 Uiso 1 1 calc R U
C26 C 0.6969(5) 0.7478(5) 0.6718(4) 0.0477(13) Uani 1 1 d . .
H26 H 0.6769 0.6914 0.7298 0.057 Uiso 1 1 calc R U
C27 C 0.4855(6) 0.7962(7) 0.4107(6) 0.0686(18) Uani 1 1 d . .
H27A H 0.5132 0.7086 0.4202 0.103 Uiso 1 1 calc R U
H27B H 0.4587 0.8116 0.3392 0.103 Uiso 1 1 calc R U
H27C H 0.4145 0.8257 0.4710 0.103 Uiso 1 1 calc R U
C28 C 0.6225(6) 0.9402(6) 0.3189(5) 0.0615(16) Uani 1 1 d . .
H28A H 0.5758 1.0228 0.3357 0.092 Uiso 1 1 calc R U
H28B H 0.6002 0.9106 0.2530 0.092 Uiso 1 1 calc R U
H28C H 0.7135 0.9410 0.3047 0.092 Uiso 1 1 calc R U
O1 O 0.5640(5) 0.4382(5) 0.1290(4) 0.0710(12) Uani 1 1 d D .
H1A H 0.499(5) 0.418(6) 0.107(6) 0.09(3) Uiso 1 1 d D .
H1B H 0.576(6) 0.508(5) 0.080(5) 0.08(2) Uiso 1 1 d D .
O2 O 0.3449(5) 0.6783(6) 0.6766(5) 0.0906(17) Uani 1 1 d D .
H2A H 0.266(4) 0.697(7) 0.699(6) 0.10(3) Uiso 1 1 d D .
H2B H 0.378(7) 0.688(10) 0.735(6) 0.14(4) Uiso 1 1 d D .

loop_
_atom_site_aniso_label
_atom_site_aniso_U_11
_atom_site_aniso_U_22
_atom_site_aniso_U_33
_atom_site_aniso_U_23
_atom_site_aniso_U_13
_atom_site_aniso_U_12
Cu1 0.0547(4) 0.0358(4) 0.0363(4) -0.0055(3) -0.0201(3) 0.0034(3)
Cl1 0.0504(7) 0.0429(7) 0.0381(7) 0.0008(5) -0.0113(5) -0.0168(5)
Cl2 0.0549(8) 0.0418(8) 0.0579(8) 0.0042(6) -0.0170(6) -0.0020(6)
N1 0.043(2) 0.030(2) 0.033(2) -0.0023(17) -0.0113(17) -0.0085(17)
N2 0.038(2) 0.0181(19) 0.0280(19) 0.0011(15) -0.0078(15) -0.0017(15)
N3 0.040(2) 0.037(2) 0.036(2) -0.0002(18) -0.0101(17) -0.0038(17)
N4 0.043(2) 0.040(2) 0.035(2) 0.0022(19) -0.0120(17) -0.0048(18)
N5 0.053(3) 0.077(3) 0.040(2) 0.015(2) -0.023(2) -0.025(2)
C1 0.065(3) 0.041(3) 0.035(3) -0.006(2) -0.013(2) -0.013(3)
C2 0.063(4) 0.045(3) 0.042(3) -0.015(3) -0.008(2) -0.010(3)
C3 0.054(3) 0.028(3) 0.052(3) -0.010(2) -0.004(2) 0.000(2)
C4 0.040(3) 0.037(3) 0.041(3) -0.005(2) -0.007(2) -0.008(2)
C5 0.036(2) 0.029(2) 0.028(2) -0.0002(19) -0.0041(18) -0.0109(19)
C6 0.038(2) 0.024(2) 0.028(2) 0.0010(18) -0.0025(18) -0.0083(19)
C7 0.033(2) 0.034(3) 0.030(2) 0.001(2) -0.0071(18) -0.0033(19)
C8 0.034(2) 0.033(3) 0.030(2) 0.005(2) -0.0055(18) -0.0084(19)
C9 0.038(2) 0.031(3) 0.027(2) -0.0030(19) -0.0043(18) -0.0069(19)
C10 0.034(2) 0.028(2) 0.030(2) 0.0002(19) -0.0042(18) -0.0084(18)
C11 0.032(2) 0.028(2) 0.033(2) 0.0031(19) -0.0040(18) -0.0045(18)
C12 0.046(3) 0.034(3) 0.037(3) 0.003(2) -0.007(2) -0.004(2)
C13 0.057(3) 0.031(3) 0.052(3) -0.002(2) -0.007(3) 0.010(2)
C14 0.054(3) 0.044(3) 0.061(4) 0.001(3) -0.015(3) 0.012(3)
C15 0.047(3) 0.050(3) 0.047(3) 0.001(3) -0.018(2) 0.005(2)
C16 0.041(3) 0.032(3) 0.031(2) 0.000(2) -0.013(2) -0.009(2)
C17 0.060(3) 0.050(3) 0.040(3) -0.010(3) -0.015(2) 0.005(3)
C18 0.066(4) 0.074(4) 0.033(3) -0.011(3) -0.015(3) -0.011(3)
C19 0.062(4) 0.054(4) 0.043(3) 0.009(3) -0.025(3) -0.018(3)
C20 0.070(4) 0.047(3) 0.064(4) 0.003(3) -0.034(3) -0.002(3)
C21 0.057(3) 0.049(3) 0.047(3) -0.009(3) -0.020(3) 0.003(3)
C22 0.037(3) 0.049(3) 0.048(3) 0.004(3) -0.015(2) -0.012(2)
C23 0.039(3) 0.046(3) 0.039(3) 0.013(2) -0.012(2) -0.011(2)
C24 0.037(3) 0.046(3) 0.040(3) -0.003(2) -0.010(2) -0.007(2)
C25 0.052(3) 0.065(4) 0.043(3) 0.013(3) -0.016(2) -0.031(3)
C26 0.057(3) 0.053(3) 0.037(3) 0.015(2) -0.013(2) -0.018(3)
C27 0.061(4) 0.092(5) 0.068(4) 0.012(4) -0.035(3) -0.031(3)
C28 0.073(4) 0.070(4) 0.048(3) 0.022(3) -0.027(3) -0.018(3)
O1 0.067(3) 0.075(3) 0.077(3) 0.018(3) -0.026(2) -0.017(2)
O2 0.060(3) 0.135(5) 0.071(4) 0.034(3) -0.005(3) -0.019(3)

loop_
_atom_type_symbol
_atom_type_description
_atom_type_scat_dispersion_real
_atom_type_scat_dispersion_imag
_atom_type_scat_source
C C 0.0033 0.0016 'International Tables Vol C Tables 4.2.6.8 and 6.1.1.4'
H H 0.0000 0.0000 'International Tables Vol C Tables 4.2.6.8 and 6.1.1.4'
N N 0.0061 0.0033 'International Tables Vol C Tables 4.2.6.8 and 6.1.1.4'
O O 0.0106 0.0060 'International Tables Vol C Tables 4.2.6.8 and 6.1.1.4'
Cu Cu 0.3201 1.2651 'International Tables Vol C Tables 4.2.6.8 and 6.1.1.4'
Cl Cl 0.1484 0.1585 'International Tables Vol C Tables 4.2.6.8 and 6.1.1.4'

loop_
_geom_angle_atom_site_label_1
_geom_angle_atom_site_label_2
_geom_angle_atom_site_label_3
_geom_angle
N2 Cu1 N4 173.98(16)
N2 Cu1 N1 79.68(15)
N4 Cu1 N1 100.85(16)
N2 Cu1 N3 79.96(15)
N4 Cu1 N3 98.82(16)
N1 Cu1 N3 158.89(16)
N2 Cu1 Cl1 88.51(11)
N4 Cu1 Cl1 97.50(13)
N1 Cu1 Cl1 87.95(12)
N3 Cu1 Cl1 97.03(12)
C1 N1 C5 117.4(4)
C1 N1 Cu1 127.9(4)
C5 N1 Cu1 114.4(3)
C6 N2 C10 121.5(4)
C6 N2 Cu1 119.9(3)
C10 N2 Cu1 118.5(3)
C11 N3 C15 118.6(4)
C11 N3 Cu1 114.4(3)
C15 N3 Cu1 127.0(3)
C22 N4 C26 116.4(4)
C22 N4 Cu1 122.3(3)
C26 N4 Cu1 121.3(3)
C24 N5 C27 122.1(5)
C24 N5 C28 121.6(5)
C27 N5 C28 116.2(5)
N1 C1 C2 122.7(5)
N1 C1 H1 118.7
C2 C1 H1 118.7
C3 C2 C1 118.6(5)
C3 C2 H2 120.7
C1 C2 H2 120.7
C2 C3 C4 121.1(5)
C2 C3 H3 119.4
C4 C3 H3 119.4
C5 C4 C3 117.4(5)
C5 C4 H4 121.3
C3 C4 H4 121.3
N1 C5 C4 122.8(4)
N1 C5 C6 113.1(4)
C4 C5 C6 124.1(4)
N2 C6 C7 121.2(4)
N2 C6 C5 112.7(4)
C7 C6 C5 126.1(4)
C6 C7 C8 119.5(4)
C6 C7 H7 120.3
C8 C7 H7 120.3
C9 C8 C7 117.8(4)
C9 C8 C16 121.6(4)
C7 C8 C16 120.5(4)
C10 C9 C8 119.8(4)
C10 C9 H9 120.1
C8 C9 H9 120.1
N2 C10 C9 120.2(4)
N2 C10 C11 112.8(4)
C9 C10 C11 127.1(4)
N3 C11 C12 122.2(4)
N3 C11 C10 114.0(4)
C12 C11 C10 123.8(4)
C11 C12 C13 118.4(5)
C11 C12 H12 120.8
C13 C12 H12 120.8
C14 C13 C12 119.6(5)
C14 C13 H13 120.2
C12 C13 H13 120.2
C13 C14 C15 118.9(5)
C13 C14 H14 120.5
C15 C14 H14 120.5
N3 C15 C14 122.4(5)
N3 C15 H15 118.8
C14 C15 H15 118.8
C17 C16 C21 117.6(4)
C17 C16 C8 121.0(4)
C21 C16 C8 121.4(4)
C16 C17 C18 120.5(5)
C16 C17 H17 119.8
C18 C17 H17 119.8
C19 C18 C17 120.8(5)
C19 C18 H18 119.6
C17 C18 H18 119.6
C18 C19 C20 119.2(5)
C18 C19 H19 120.4
C20 C19 H19 120.4
C19 C20 C21 120.8(5)
C19 C20 H20 119.6
C21 C20 H20 119.6
C20 C21 C16 121.0(5)
C20 C21 H21 119.5
C16 C21 H21 119.5
N4 C22 C23 124.1(5)
N4 C22 H22 117.9
C23 C22 H22 117.9
C22 C23 C24 119.5(5)
C22 C23 H23 120.3
C24 C23 H23 120.3
N5 C24 C25 122.1(5)
N5 C24 C23 122.0(5)
C25 C24 C23 115.9(4)
C26 C25 C24 120.6(5)
C26 C25 H25 119.7
C24 C25 H25 119.7
N4 C26 C25 123.5(5)
N4 C26 H26 118.3
C25 C26 H26 118.3
N5 C27 H27A 109.5
N5 C27 H27B 109.5
H27A C27 H27B 109.5
N5 C27 H27C 109.5
H27A C27 H27C 109.5
H27B C27 H27C 109.5
N5 C28 H28A 109.5
N5 C28 H28B 109.5
H28A C28 H28B 109.5
N5 C28 H28C 109.5
H28A C28 H28C 109.5
H28B C28 H28C 109.5
H1A O1 H1B 99(4)
H2A O2 H2B 104(6)

loop_
_geom_bond_atom_site_label_1
_geom_bond_atom_site_label_2
_geom_bond_distance
Cu1 N2 1.917(4)
Cu1 N4 1.959(4)
Cu1 N1 2.022(4)
Cu1 N3 2.027(4)
Cu1 Cl1 2.6482(15)
N1 C1 1.343(6)
N1 C5 1.354(6)
N2 C6 1.316(6)
N2 C10 1.347(5)
N3 C11 1.338(6)
N3 C15 1.339(6)
N4 C22 1.326(6)
N4 C26 1.343(7)
N5 C24 1.347(6)
N5 C27 1.432(7)
N5 C28 1.432(7)
C1 C2 1.371(7)
C1 H1 0.9300
C2 C3 1.345(8)
C2 H2 0.9300
C3 C4 1.380(7)
C3 H3 0.9300
C4 C5 1.370(7)
C4 H4 0.9300
C5 C6 1.486(6)
C6 C7 1.373(6)
C7 C8 1.398(6)
C7 H7 0.9300
C8 C9 1.395(6)
C8 C16 1.480(6)
C9 C10 1.372(6)
C9 H9 0.9300
C10 C11 1.471(6)
C11 C12 1.371(6)
C12 C13 1.385(7)
C12 H12 0.9300
C13 C14 1.365(8)
C13 H13 0.9300
C14 C15 1.366(7)
C14 H14 0.9300
C15 H15 0.9300
C16 C17 1.384(6)
C16 C21 1.389(7)
C17 C18 1.388(7)
C17 H17 0.9300
C18 C19 1.361(8)
C18 H18 0.9300
C19 C20 1.365(8)
C19 H19 0.9300
C20 C21 1.374(7)
C20 H20 0.9300
C21 H21 0.9300
C22 C23 1.366(7)
C22 H22 0.9300
C23 C24 1.402(7)
C23 H23 0.9300
C24 C25 1.386(7)
C25 C26 1.355(7)
C25 H25 0.9300
C26 H26 0.9300
C27 H27A 0.9600
C27 H27B 0.9600
C27 H27C 0.9600
C28 H28A 0.9600
C28 H28B 0.9600
C28 H28C 0.9600
O1 H1A 0.86(4)
O1 H1B 0.96(4)
O2 H2A 0.82(4)
O2 H2B 0.87(4)

loop_
_geom_hbond_atom_site_label_D
_geom_hbond_atom_site_label_H
_geom_hbond_atom_site_label_A
_geom_hbond_distance_DH
_geom_hbond_distance_HA
_geom_hbond_distance_DA
_geom_hbond_angle_DHA
_geom_hbond_site_symmetry_A
O2 H2B O1 0.87(4) 2.21(8) 2.877(7) 133(9) 2_666
O2 H2A Cl1 0.82(4) 2.63(6) 3.293(6) 139(7) 1_455
O1 H1B Cl2 0.96(4) 2.33(4) 3.265(5) 165(5) 2_665
O1 H1A Cl2 0.86(4) 2.37(4) 3.225(5) 173(6) .
C25 H25 O2 0.93 2.46 3.300(8) 150.7 .
C23 H23 Cl1 0.93 2.73 3.623(5) 162.0 2_776
C12 H12 Cl1 0.93 2.70 3.616(5) 168.0 2_777
C9 H9 Cl1 0.93 2.78 3.697(5) 168.1 2_777
C7 H7 Cl2 0.93 2.83 3.755(5) 173.8 1_656
C4 H4 Cl2 0.93 2.64 3.565(5) 174.8 1_656

loop_
_geom_torsion_atom_site_label_1
_geom_torsion_atom_site_label_2
_geom_torsion_atom_site_label_3
_geom_torsion_atom_site_label_4
_geom_torsion
C5 N1 C1 C2 -0.2(7)
Cu1 N1 C1 C2 173.1(4)
N1 C1 C2 C3 0.2(8)
C1 C2 C3 C4 0.9(8)
C2 C3 C4 C5 -2.0(8)
C1 N1 C5 C4 -1.0(7)
Cu1 N1 C5 C4 -175.2(3)
C1 N1 C5 C6 177.4(4)
Cu1 N1 C5 C6 3.2(5)
C3 C4 C5 N1 2.0(7)
C3 C4 C5 C6 -176.2(4)
C10 N2 C6 C7 1.2(6)
Cu1 N2 C6 C7 176.7(3)
C10 N2 C6 C5 -179.0(4)
Cu1 N2 C6 C5 -3.5(5)
N1 C5 C6 N2 0.0(5)
C4 C5 C6 N2 178.3(4)
N1 C5 C6 C7 179.8(4)
C4 C5 C6 C7 -1.9(7)
N2 C6 C7 C8 -1.6(7)
C5 C6 C7 C8 178.6(4)
C6 C7 C8 C9 0.6(6)
C6 C7 C8 C16 177.9(4)
C7 C8 C9 C10 0.8(6)
C16 C8 C9 C10 -176.5(4)
C6 N2 C10 C9 0.2(6)
Cu1 N2 C10 C9 -175.3(3)
C6 N2 C10 C11 -179.3(4)
Cu1 N2 C10 C11 5.2(5)
C8 C9 C10 N2 -1.2(6)
C8 C9 C10 C11 178.2(4)
C15 N3 C11 C12 -1.1(7)
Cu1 N3 C11 C12 178.3(3)
C15 N3 C11 C10 176.4(4)
Cu1 N3 C11 C10 -4.2(5)
N2 C10 C11 N3 -0.4(5)
C9 C10 C11 N3 -179.8(4)
N2 C10 C11 C12 177.0(4)
C9 C10 C11 C12 -2.4(7)
N3 C11 C12 C13 2.2(7)
C10 C11 C12 C13 -175.0(4)
C11 C12 C13 C14 -1.9(8)
C12 C13 C14 C15 0.5(9)
C11 N3 C15 C14 -0.3(8)
Cu1 N3 C15 C14 -179.7(4)
C13 C14 C15 N3 0.6(9)
C9 C8 C16 C17 13.5(7)
C7 C8 C16 C17 -163.7(5)
C9 C8 C16 C21 -167.8(5)
C7 C8 C16 C21 15.0(7)
C21 C16 C17 C18 -3.4(8)
C8 C16 C17 C18 175.3(5)
C16 C17 C18 C19 1.6(9)
C17 C18 C19 C20 1.4(9)
C18 C19 C20 C21 -2.3(9)
C19 C20 C21 C16 0.4(9)
C17 C16 C21 C20 2.5(8)
C8 C16 C21 C20 -176.2(5)
C26 N4 C22 C23 0.3(8)
Cu1 N4 C22 C23 -178.0(4)
N4 C22 C23 C24 -0.7(8)
C27 N5 C24 C25 0.7(9)
C28 N5 C24 C25 -177.8(5)
C27 N5 C24 C23 -177.9(5)
C28 N5 C24 C23 3.5(8)
C22 C23 C24 N5 -179.9(5)
C22 C23 C24 C25 1.4(7)
N5 C24 C25 C26 179.5(5)
C23 C24 C25 C26 -1.8(8)
C22 N4 C26 C25 -0.7(8)
Cu1 N4 C26 C25 177.6(4)
C24 C25 C26 N4 1.5(9)
